data_4127375
loop_
_publ_author_name
'McKay, Alasdair I.'
'Bukvic, Alexander J.'
'Tegner, Bengt E.'
'Burnage, Arron L.'
'Mart\?i Nez-Mart\?i Nez, Antonio J'
'Rees, Nicholas H.'
'Macgregor, Stuart A.'
'Weller, Andrew S.'

_publ_section_title
;
 Room Temperature Acceptorless Alkane Dehydrogenation from Molecular
 \s-Alkane Complexes.
;
_journal_issue 29
_journal_name_full 'Journal of the American Chemical Society'
_journal_page_first 11700
_journal_page_last 11712
_journal_paper_doi 10.1021/jacs.9b05577
_journal_volume 141
_journal_year 2019
_chemical_formula_moiety 'C32 H56 P2 Rh, C32 H12 B F24'
_chemical_formula_sum 'C64 H68 B F24 P2 Rh'
_chemical_formula_weight 1468.84
_space_group_crystal_system monoclinic
_space_group_IT_number 15
_space_group_name_Hall '-C 2yc'
_space_group_name_H-M_alt 'C 1 2/c 1'
_symmetry_space_group_name_Hall '-C 2yc'
_symmetry_space_group_name_H-M 'C 1 2/c 1'
_atom_sites_solution_hydrogens geom
_atom_sites_solution_primary dual
_audit_creation_date 2019-01-18
_audit_creation_method
;
Olex2 1.2
(compiled 2018.05.29 svn.r3508 for OlexSys, GUI svn.r5506)
;
_cell_angle_alpha 90
_cell_angle_beta 91.1490(10)
_cell_angle_gamma 90
_cell_formula_units_Z 4
_cell_length_a 19.2893(2)
_cell_length_b 17.28280(10)
_cell_length_c 20.26220(10)
_cell_measurement_reflns_used 18660
_cell_measurement_temperature 249.99(10)
_cell_measurement_theta_max 70.0560
_cell_measurement_theta_min 3.4090
_cell_volume 6753.51(9)
_computing_cell_refinement 'CrysAlisPro 1.171.39.46b (Rigaku OD, 2018)'
_computing_data_collection 'CrysAlisPro 1.171.39.46b (Rigaku OD, 2018)'
_computing_data_reduction 'CrysAlisPro 1.171.39.46b (Rigaku OD, 2018)'
_computing_molecular_graphics 'Olex2 (Dolomanov et al., 2009)'
_computing_publication_material 'Olex2 (Dolomanov et al., 2009)'
_computing_structure_refinement 'ShelXL (Sheldrick, 2015)'
_computing_structure_solution 'XT (Sheldrick, 2015)'
_diffrn_ambient_environment N~2~
_diffrn_ambient_temperature 249.99(10)
_diffrn_detector 'CCD plate'
_diffrn_measured_fraction_theta_full 0.996
_diffrn_measured_fraction_theta_max 0.987
_diffrn_measurement_details
;
List of Runs (angles in degrees, time in seconds):

  # Type    Start    End  Width  t~exp~   \w     \q     \k     \f   Frames
--------------------------------------------------------------------------
  1  \w    -84.00  94.00   0.50    1.25    --    5.00  47.00  80.00  356
  2  \w    -89.00  89.00   0.50    1.25    --    0.00   0.00 -30.00  356
  3  \w   -179.00  -1.00   0.50    5.00    --  -90.00  30.00 -30.00  356
  4  \w   -179.00  -1.00   0.50    5.00    --  -90.00  30.00  60.00  356
  5  \w   -179.00 -28.00   0.50    5.00    --  -90.00  39.00 150.00  302
  6  \w   -111.00 -61.00   0.50    5.00    --  -90.00  30.00 -30.00  100
  7  \w   -126.00-100.00   0.50    5.00    --  -90.00  30.00   0.00   52
  8  \w    -90.00 -58.00   0.50    5.00    --  -90.00  30.00   0.00   64
  9  \w    -26.00  -1.00   0.50    5.00    --  -90.00  30.00   0.00   50
 10  \w   -178.00 -60.00   0.50    5.00    --  -90.00  39.00-120.00  236
 11  \w   -179.00  -1.00   0.50    5.00    --  -90.00  47.00  80.00  356
;
_diffrn_measurement_device 'four-circle diffractometer'
_diffrn_measurement_device_type 'XtaLAB AFC11 (RCD3): quarter-chi single'
_diffrn_measurement_method '\w scans'
_diffrn_orient_matrix_type 'CrysAlisPro convention (1999,Acta A55,543-557)'
_diffrn_orient_matrix_UB_11 0.0510552000
_diffrn_orient_matrix_UB_12 -0.0643871000
_diffrn_orient_matrix_UB_13 -0.0191605000
_diffrn_orient_matrix_UB_21 -0.0211454000
_diffrn_orient_matrix_UB_22 0.0104301000
_diffrn_orient_matrix_UB_23 -0.0731943000
_diffrn_orient_matrix_UB_31 0.0576880000
_diffrn_orient_matrix_UB_32 0.0607326000
_diffrn_orient_matrix_UB_33 -0.0077542000
_diffrn_radiation_monochromator mirror
_diffrn_radiation_probe x-ray
_diffrn_radiation_type CuK\a
_diffrn_radiation_wavelength 1.54178
_diffrn_reflns_av_R_equivalents 0.0349
_diffrn_reflns_av_unetI/netI 0.0218
_diffrn_reflns_Laue_measured_fraction_full 0.996
_diffrn_reflns_Laue_measured_fraction_max 0.987
_diffrn_reflns_limit_h_max 23
_diffrn_reflns_limit_h_min -22
_diffrn_reflns_limit_k_max 20
_diffrn_reflns_limit_k_min -20
_diffrn_reflns_limit_l_max 24
_diffrn_reflns_limit_l_min -24
_diffrn_reflns_number 32330
_diffrn_reflns_point_group_measured_fraction_full 0.996
_diffrn_reflns_point_group_measured_fraction_max 0.987
_diffrn_reflns_theta_full 67.679
_diffrn_reflns_theta_max 70.054
_diffrn_reflns_theta_min 3.434
_diffrn_source 'Rotating-anode X-ray tube'
_diffrn_source_type 'Rigaku (Cu) X-ray Source'
_exptl_absorpt_coefficient_mu 3.426
_exptl_absorpt_correction_T_max 0.997
_exptl_absorpt_correction_T_min 0.642
_exptl_absorpt_correction_type gaussian
_exptl_absorpt_process_details
;
CrysAlisPro 1.171.39.46b (Rigaku Oxford Diffraction, 2018)
Numerical absorption correction based on gaussian integration over
            a multifaceted crystal model
Empirical absorption correction using spherical harmonics,
 implemented in SCALE3 ABSPACK scaling algorithm.
;
_exptl_crystal_colour red
_exptl_crystal_colour_primary red
_exptl_crystal_density_diffrn 1.445
_exptl_crystal_description block
_exptl_crystal_F_000 2992
_exptl_crystal_size_max 0.181
_exptl_crystal_size_mid 0.148
_exptl_crystal_size_min 0.072
_refine_diff_density_max 0.973
_refine_diff_density_min -0.436
_refine_diff_density_rms 0.057
_refine_ls_extinction_method none
_refine_ls_goodness_of_fit_ref 1.076
_refine_ls_hydrogen_treatment constr
_refine_ls_matrix_type full
_refine_ls_number_parameters 555
_refine_ls_number_reflns 6335
_refine_ls_number_restraints 192
_refine_ls_restrained_S_all 1.117
_refine_ls_R_factor_all 0.0597
_refine_ls_R_factor_gt 0.0548
_refine_ls_shift/su_max 0.001
_refine_ls_shift/su_mean 0.000
_refine_ls_structure_factor_coef Fsqd
_refine_ls_weighting_details 'w=1/[\s^2^(Fo^2^)+(0.1085P)^2^+3.8062P] where P=(Fo^2^+2Fc^2^)/3'
_refine_ls_weighting_scheme calc
_refine_ls_wR_factor_gt 0.1653
_refine_ls_wR_factor_ref 0.1709
_reflns_Friedel_coverage 0.000
_reflns_number_gt 5469
_reflns_number_total 6335
_reflns_threshold_expression 'I > 2\s(I)'
_cod_data_source_file ja9b05577_si_002.cif
_cod_data_source_block 1-C6H8
_cod_original_cell_volume 6753.52(9)
_cod_database_code 4127375
_shelx_shelxl_version_number 2018/1
_chemical_oxdiff_formula 'C64 H66 B4 F24 P2 Rh '
_chemical_oxdiff_usercomment 250K
_shelx_space_group_comment
;
The symmetry employed for this shelxl refinement is uniquely defined
by the following loop, which should always be used as a source of
symmetry information in preference to the above space-group names.
They are only intended as comments.
;
_reflns_odcompleteness_completeness 98.74
_reflns_odcompleteness_iscentric 1
_reflns_odcompleteness_theta 69.95
_olex2_refinement_description
;
1. Fixed Uiso
 At 1.2 times of:
  All C(H) groups, All C(H,H) groups
2. Restrained distances
 F8A-C34 \\sim F8B-C34
 with sigma of 0.02
 C34-F9A \\sim C34-F9B
 with sigma of 0.02
 C34-F7A \\sim C34-F7B
 with sigma of 0.02
 F1A-C26 \\sim F3B-C26
 with sigma of 0.02
 F2A-C26 \\sim F1B-C26
 with sigma of 0.02
 F3A-C26 \\sim F2B-C26
 with sigma of 0.02
 F5A-C27 \\sim F4B-C27
 with sigma of 0.02
 F4A-C27 \\sim F6B-C27
 with sigma of 0.02
 C27-F6A \\sim C27-F5B
 with sigma of 0.02
 F12A-C35 \\sim F11B-C35
 with sigma of 0.02
 F10A-C35 \\sim F12B-C35
 with sigma of 0.02
 F11A-C35 \\sim F10B-C35
 with sigma of 0.02
3. Rigid body (RIGU) restrains
 C35, F10A, F11A, F12A, F10B, F11B, F12B
 with sigma for 1-2 distances of 0.002 and sigma for 1-3 distances of 0.002
 C34, F7A, F8A, F9A, F7B, F8B, F9B
 with sigma for 1-2 distances of 0.002 and sigma for 1-3 distances of 0.002
 C27, F4A, F5A, F6A, F4B, F5B, F6B
 with sigma for 1-2 distances of 0.002 and sigma for 1-3 distances of 0.002
 C26, F1A, F2A, F3A, F1B, F2B, F3B
 with sigma for 1-2 distances of 0.002 and sigma for 1-3 distances of 0.002
 C4, C3, C2, C1, C6, C5
 with sigma for 1-2 distances of 0.002 and sigma for 1-3 distances of 0.002
4. Others
 Sof(F7B)=Sof(F8B)=Sof(F9B)=1-FVAR(1)
 Sof(F7A)=Sof(F8A)=Sof(F9A)=FVAR(1)
 Sof(F1B)=Sof(F2B)=Sof(F3B)=1-FVAR(2)
 Sof(F1A)=Sof(F2A)=Sof(F3A)=FVAR(2)
 Sof(F4B)=Sof(F5B)=Sof(F6B)=1-FVAR(3)
 Sof(F4A)=Sof(F5A)=Sof(F6A)=FVAR(3)
 Sof(F10B)=Sof(F11B)=Sof(F12B)=1-FVAR(4)
 Sof(F10A)=Sof(F11A)=Sof(F12A)=FVAR(4)
 Fixed Sof: C4(0.5) H4(0.5) C3(0.5) H3(0.5) C2(0.5) H2(0.5) C1(0.5) H1(0.5)
 C6(0.5) H6A(0.5) H6B(0.5) C5(0.5) H5A(0.5) H5B(0.5)
5.a Ternary CH refined with riding coordinates:
 C8(H8), C14(H14), C4(H4), C3(H3), C2(H2), C1(H1)
5.b Secondary CH2 refined with riding coordinates:
 C13(H13A,H13B), C12(H12A,H12B), C11(H11A,H11B), C10(H10A,H10B), C9(H9A,H9B),
 C15(H15A,H15B), C16(H16A,H16B), C17(H17A,H17B), C18(H18A,H18B), C19(H19A,H19B),
  C7(H7A,H7B), C6(H6A,H6B), C5(H5A,H5B)
5.c Aromatic/amide H refined with riding coordinates:
 C21(H21), C23(H23), C25(H25), C29(H29), C31(H31), C33(H33)
;
_olex2_submission_special_instructions 'No special instructions were received'
_oxdiff_exptl_absorpt_empirical_details
;
Empirical correction (ABSPACK) includes:
- Absorption correction using spherical harmonics
- Frame scaling
;
_oxdiff_exptl_absorpt_empirical_full_max 1.365
_oxdiff_exptl_absorpt_empirical_full_min 0.603

loop_
_space_group_symop_operation_xyz
'x, y, z'
'-x, y, -z+1/2'
'x+1/2, y+1/2, z'
'-x+1/2, y+1/2, -z+1/2'
'-x, -y, -z'
'x, -y, z-1/2'
'-x+1/2, -y+1/2, -z'
'x+1/2, -y+1/2, z-1/2'

loop_
_atom_site_label
_atom_site_type_symbol
_atom_site_fract_x
_atom_site_fract_y
_atom_site_fract_z
_atom_site_U_iso_or_equiv
_atom_site_adp_type
_atom_site_occupancy
_atom_site_site_symmetry_order
_atom_site_calc_flag
_atom_site_refinement_flags_posn
_atom_site_refinement_flags_adp
_atom_site_refinement_flags_occupancy
_atom_site_disorder_assembly
_atom_site_disorder_group
Rh1 Rh 0.500000 0.31005(2) -0.250000 0.07984(17) Uani 1 2 d S T P . .
P1 P 0.48157(4) 0.21364(5) -0.17621(4) 0.0657(2) Uani 1 1 d . . . . .
C8 C 0.39070(16) 0.2010(2) -0.14914(17) 0.0736(8) Uani 1 1 d . . . . .
H8 H 0.388656 0.152559 -0.123177 0.088 Uiso 1 1 calc R . . . .
C13 C 0.3414(2) 0.1926(3) -0.2075(2) 0.1001(13) Uani 1 1 d . . . . .
H13A H 0.354043 0.146914 -0.233253 0.120 Uiso 1 1 calc R . . . .
H13B H 0.344972 0.238109 -0.236078 0.120 Uiso 1 1 calc R . . . .
C12 C 0.2652(2) 0.1842(4) -0.1838(3) 0.127(2) Uani 1 1 d . . . . .
H12A H 0.233666 0.181072 -0.222239 0.153 Uiso 1 1 calc R . . . .
H12B H 0.260707 0.136111 -0.158533 0.153 Uiso 1 1 calc R . . . .
C11 C 0.2451(2) 0.2509(3) -0.1418(3) 0.1128(15) Uani 1 1 d . . . . .
H11A H 0.245982 0.298545 -0.168055 0.135 Uiso 1 1 calc R . . . .
H11B H 0.197801 0.243410 -0.126355 0.135 Uiso 1 1 calc R . . . .
C10 C 0.2933(2) 0.2585(4) -0.0845(2) 0.1136(15) Uani 1 1 d . . . . .
H10A H 0.288776 0.212908 -0.056155 0.136 Uiso 1 1 calc R . . . .
H10B H 0.280177 0.304015 -0.058633 0.136 Uiso 1 1 calc R . . . .
C9 C 0.3688(2) 0.2667(3) -0.1047(2) 0.1068(14) Uani 1 1 d . . . . .
H9A H 0.374805 0.315932 -0.127893 0.128 Uiso 1 1 calc R . . . .
H9B H 0.398778 0.267397 -0.065101 0.128 Uiso 1 1 calc R . . . .
C14 C 0.53283(16) 0.2235(2) -0.09893(16) 0.0757(8) Uani 1 1 d . . . . .
H14 H 0.516142 0.271298 -0.077516 0.091 Uiso 1 1 calc R . . . .
C15 C 0.5243(2) 0.1598(3) -0.04912(19) 0.0909(10) Uani 1 1 d . . . . .
H15A H 0.541161 0.111011 -0.067592 0.109 Uiso 1 1 calc R . . . .
H15B H 0.474974 0.153410 -0.039753 0.109 Uiso 1 1 calc R . . . .
C16 C 0.5643(2) 0.1775(3) 0.0152(2) 0.1036(13) Uani 1 1 d . . . . .
H16A H 0.542912 0.221925 0.036890 0.124 Uiso 1 1 calc R . . . .
H16B H 0.561082 0.132945 0.044931 0.124 Uiso 1 1 calc R . . . .
C17 C 0.6396(2) 0.1950(3) 0.0031(2) 0.1095(16) Uani 1 1 d . . . . .
H17A H 0.661854 0.211495 0.044670 0.131 Uiso 1 1 calc R . . . .
H17B H 0.662689 0.147668 -0.011401 0.131 Uiso 1 1 calc R . . . .
C18 C 0.6490(2) 0.2568(3) -0.0477(2) 0.1066(14) Uani 1 1 d . . . . .
H18A H 0.698452 0.262770 -0.056455 0.128 Uiso 1 1 calc R . . . .
H18B H 0.631781 0.306107 -0.030686 0.128 Uiso 1 1 calc R . . . .
C19 C 0.61005(18) 0.2369(3) -0.11216(19) 0.0937(11) Uani 1 1 d . . . . .
H19A H 0.630010 0.190122 -0.131483 0.112 Uiso 1 1 calc R . . . .
H19B H 0.615076 0.279325 -0.143772 0.112 Uiso 1 1 calc R . . . .
C7 C 0.50512(18) 0.1198(2) -0.21257(17) 0.0767(8) Uani 1 1 d . . . . .
H7A H 0.553746 0.108329 -0.201584 0.092 Uiso 1 1 calc R . . . .
H7B H 0.476522 0.079011 -0.193461 0.092 Uiso 1 1 calc R . . . .
C4 C 0.5170(12) 0.4163(9) -0.3141(9) 0.086(3) Uani 0.5 1 d . U . A -1
H4 H 0.528483 0.407598 -0.360887 0.103 Uiso 0.5 1 calc R . . A -1
C3 C 0.4494(7) 0.4159(6) -0.2983(7) 0.104(3) Uani 0.5 1 d . U . A -1
H3 H 0.412296 0.410732 -0.332509 0.124 Uiso 0.5 1 calc R . . A -1
C2 C 0.4338(7) 0.4146(5) -0.2261(7) 0.101(3) Uani 0.5 1 d . U . A -1
H2 H 0.385723 0.408249 -0.210931 0.121 Uiso 0.5 1 calc R . . A -1
C1 C 0.4889(16) 0.4087(14) -0.1828(13) 0.123(6) Uani 0.5 1 d . U . A -1
H1 H 0.480024 0.398798 -0.135649 0.147 Uiso 0.5 1 calc R . . A -1
C6 C 0.5581(8) 0.4498(7) -0.2022(8) 0.122(4) Uani 0.5 1 d . U . A -1
H6A H 0.555652 0.504071 -0.188355 0.147 Uiso 0.5 1 calc R . . A -1
H6B H 0.596433 0.425674 -0.177302 0.147 Uiso 0.5 1 calc R . . A -1
C5 C 0.5734(8) 0.4476(7) -0.2692(8) 0.121(4) Uani 0.5 1 d . U . A -1
H5A H 0.615017 0.415910 -0.274720 0.145 Uiso 0.5 1 calc R . . A -1
H5B H 0.584554 0.500218 -0.283592 0.145 Uiso 0.5 1 calc R . . A -1
C20 C 0.43617(14) 0.17775(16) 0.23175(16) 0.0628(7) Uani 1 1 d . . . . .
C21 C 0.42787(15) 0.14604(18) 0.16900(17) 0.0708(7) Uani 1 1 d . . . . .
H21 H 0.456644 0.163711 0.135274 0.085 Uiso 1 1 calc R . . . .
C22 C 0.37862(17) 0.0890(2) 0.15383(19) 0.0806(9) Uani 1 1 d . . . . .
C23 C 0.33480(18) 0.0630(2) 0.2023(2) 0.0880(10) Uani 1 1 d . . . . .
H23 H 0.301001 0.025249 0.192628 0.106 Uiso 1 1 calc R . . . .
C24 C 0.34150(17) 0.0932(2) 0.2650(2) 0.0820(9) Uani 1 1 d . . . . .
C25 C 0.39145(16) 0.14885(19) 0.27970(17) 0.0731(8) Uani 1 1 d . . . . .
H25 H 0.395409 0.167729 0.323118 0.088 Uiso 1 1 calc R . . . .
C26 C 0.3721(2) 0.0589(3) 0.0859(3) 0.1089(12) Uani 1 1 d D U . . .
C27 C 0.2946(3) 0.0665(3) 0.3179(3) 0.1188(14) Uani 1 1 d D U . . .
C28 C 0.51773(14) 0.29535(16) 0.18909(14) 0.0597(6) Uani 1 1 d . . . . .
C29 C 0.58448(16) 0.32473(19) 0.17864(16) 0.0679(7) Uani 1 1 d . . . . .
H29 H 0.621172 0.307639 0.206177 0.082 Uiso 1 1 calc R . . . .
C30 C 0.59850(17) 0.3775(2) 0.12977(16) 0.0747(8) Uani 1 1 d . . . . .
C31 C 0.54627(18) 0.4050(2) 0.08828(17) 0.0778(8) Uani 1 1 d . . . . .
H31 H 0.555812 0.440567 0.054556 0.093 Uiso 1 1 calc R . . . .
C32 C 0.47966(17) 0.37856(19) 0.09793(16) 0.0730(7) Uani 1 1 d . . . . .
C33 C 0.46595(15) 0.32537(17) 0.14686(15) 0.0645(7) Uani 1 1 d . . . . .
H33 H 0.420020 0.308618 0.152035 0.077 Uiso 1 1 calc R . . . .
C34 C 0.6713(2) 0.4055(3) 0.1206(2) 0.0992(10) Uani 1 1 d D U . . .
C35 C 0.4222(2) 0.4094(3) 0.0545(2) 0.0992(10) Uani 1 1 d D U . . .
B1 B 0.500000 0.2370(3) 0.250000 0.0591(9) Uani 1 2 d S T P . .
F1A F 0.4243(8) 0.0434(11) 0.0553(10) 0.143(4) Uani 0.50(2) 1 d D U . B 1
F2A F 0.3648(6) 0.1217(6) 0.0395(5) 0.125(3) Uani 0.50(2) 1 d D U . B 1
F3A F 0.3193(10) 0.0186(16) 0.0702(6) 0.187(6) Uani 0.50(2) 1 d D U . B 1
F4A F 0.293(3) -0.0102(10) 0.311(2) 0.21(2) Uani 0.181(17) 1 d D U . C 1
F5A F 0.2318(9) 0.092(3) 0.3070(17) 0.185(16) Uani 0.181(17) 1 d D U . C 1
F6A F 0.3105(14) 0.089(2) 0.3747(9) 0.135(11) Uani 0.181(17) 1 d D U . C 1
F7A F 0.7159(3) 0.3480(4) 0.1199(6) 0.145(3) Uani 0.609(12) 1 d D U . D 1
F8A F 0.6902(4) 0.4471(7) 0.1712(5) 0.164(4) Uani 0.609(12) 1 d D U . D 1
F9A F 0.6806(4) 0.4397(9) 0.0648(5) 0.187(5) Uani 0.609(12) 1 d D U . D 1
F10A F 0.4178(4) 0.4869(3) 0.0582(2) 0.124(2) Uani 0.698(11) 1 d D U . E 1
F11A F 0.3636(5) 0.3804(8) 0.0608(7) 0.218(6) Uani 0.698(11) 1 d D U . E 1
F12A F 0.4386(5) 0.4039(5) -0.0090(3) 0.140(3) Uani 0.698(11) 1 d D U . E 1
F1B F 0.4398(7) 0.0349(8) 0.0663(10) 0.126(4) Uani 0.50(2) 1 d D U . B 2
F2B F 0.3332(14) 0.0984(12) 0.0500(9) 0.190(7) Uani 0.50(2) 1 d D U . B 2
F3B F 0.3458(6) -0.0130(6) 0.0879(9) 0.142(4) Uani 0.50(2) 1 d D U . B 2
F4B F 0.2448(3) 0.0200(4) 0.2988(3) 0.145(3) Uani 0.819(17) 1 d D U . C 2
F5B F 0.2635(5) 0.1242(4) 0.3474(5) 0.202(5) Uani 0.819(17) 1 d D U . C 2
F6B F 0.3292(4) 0.0303(7) 0.3661(4) 0.203(4) Uani 0.819(17) 1 d D U . C 2
F7B F 0.7143(5) 0.3988(13) 0.1673(7) 0.171(7) Uani 0.391(12) 1 d D U . D 2
F8B F 0.6707(5) 0.4860(5) 0.1132(8) 0.144(5) Uani 0.391(12) 1 d D U . D 2
F9B F 0.6998(6) 0.3885(10) 0.0675(7) 0.147(5) Uani 0.391(12) 1 d D U . D 2
F10B F 0.3756(7) 0.4466(11) 0.0906(9) 0.150(6) Uani 0.302(11) 1 d D U . E 2
F11B F 0.3770(9) 0.3522(10) 0.0421(7) 0.117(4) Uani 0.302(11) 1 d D U . E 2
F12B F 0.4368(11) 0.4306(14) -0.0042(8) 0.168(8) Uani 0.302(11) 1 d D U . E 2

loop_
_atom_site_aniso_label
_atom_site_aniso_U_11
_atom_site_aniso_U_22
_atom_site_aniso_U_33
_atom_site_aniso_U_23
_atom_site_aniso_U_13
_atom_site_aniso_U_12
Rh1 0.1017(3) 0.0591(2) 0.0793(3) 0.000 0.01431(19) 0.000
P1 0.0602(4) 0.0717(5) 0.0655(4) 0.0022(3) 0.0027(3) -0.0006(3)
C8 0.0620(16) 0.087(2) 0.0722(18) 0.0066(15) 0.0016(13) -0.0003(14)
C13 0.068(2) 0.141(4) 0.091(3) -0.018(2) -0.0048(18) 0.001(2)
C12 0.073(2) 0.170(6) 0.139(4) -0.030(4) -0.010(3) -0.007(3)
C11 0.064(2) 0.138(4) 0.137(4) 0.006(3) 0.007(2) 0.013(2)
C10 0.072(2) 0.150(5) 0.120(3) -0.014(3) 0.019(2) 0.006(2)
C9 0.071(2) 0.137(4) 0.113(3) -0.031(3) 0.013(2) -0.001(2)
C14 0.0631(16) 0.095(2) 0.0694(17) -0.0035(16) 0.0008(13) -0.0009(15)
C15 0.077(2) 0.110(3) 0.085(2) 0.011(2) -0.0091(16) 0.000(2)
C16 0.090(3) 0.139(4) 0.081(2) 0.013(2) -0.0093(19) 0.008(2)
C17 0.082(2) 0.157(5) 0.089(3) -0.011(3) -0.019(2) 0.004(2)
C18 0.078(2) 0.148(4) 0.094(3) -0.015(3) -0.0093(19) -0.015(2)
C19 0.0683(18) 0.131(4) 0.082(2) -0.004(2) 0.0038(16) -0.012(2)
C7 0.0751(18) 0.0679(19) 0.087(2) 0.0086(15) 0.0026(15) -0.0001(15)
C4 0.135(6) 0.040(4) 0.085(5) 0.033(4) 0.017(4) -0.003(4)
C3 0.126(5) 0.064(6) 0.121(5) 0.031(6) 0.006(4) 0.019(5)
C2 0.119(6) 0.052(5) 0.133(6) 0.019(5) 0.034(5) 0.022(5)
C1 0.148(9) 0.105(14) 0.117(7) 0.012(8) 0.020(6) 0.010(8)
C6 0.156(8) 0.079(8) 0.131(6) -0.036(7) 0.000(5) -0.015(7)
C5 0.151(7) 0.074(7) 0.138(6) -0.016(7) 0.018(5) -0.025(7)
C20 0.0517(13) 0.0535(14) 0.0828(18) 0.0006(12) -0.0071(12) 0.0006(11)
C21 0.0614(15) 0.0595(17) 0.091(2) -0.0069(14) -0.0012(14) -0.0014(12)
C22 0.0675(17) 0.0673(19) 0.107(2) -0.0162(17) -0.0050(16) -0.0088(14)
C23 0.0724(19) 0.068(2) 0.123(3) -0.0009(19) -0.0130(19) -0.0186(16)
C24 0.0710(18) 0.073(2) 0.102(2) 0.0098(18) -0.0043(16) -0.0183(15)
C25 0.0689(16) 0.0658(18) 0.0840(19) 0.0086(15) -0.0101(14) -0.0096(14)
C26 0.095(2) 0.104(3) 0.128(3) -0.041(2) -0.004(2) -0.018(2)
C27 0.116(3) 0.118(3) 0.122(3) 0.017(2) 0.003(2) -0.055(2)
C28 0.0569(14) 0.0526(14) 0.0695(15) -0.0055(12) -0.0032(11) -0.0019(11)
C29 0.0619(15) 0.0686(17) 0.0729(17) -0.0020(13) -0.0058(13) -0.0096(13)
C30 0.0720(17) 0.075(2) 0.0774(18) -0.0016(15) 0.0007(14) -0.0177(15)
C31 0.085(2) 0.074(2) 0.0748(18) 0.0053(15) 0.0006(15) -0.0146(16)
C32 0.0782(18) 0.0666(18) 0.0739(17) 0.0050(14) -0.0052(14) 0.0040(14)
C33 0.0587(14) 0.0602(15) 0.0744(17) 0.0024(13) -0.0023(12) 0.0008(12)
C34 0.082(2) 0.115(3) 0.100(2) 0.010(2) 0.0000(16) -0.0352(19)
C35 0.094(2) 0.096(2) 0.106(2) 0.026(2) -0.0152(19) 0.0033(18)
B1 0.0507(19) 0.055(2) 0.071(2) 0.000 -0.0036(17) 0.000
F1A 0.123(6) 0.187(9) 0.118(6) -0.033(5) 0.011(5) -0.004(4)
F2A 0.132(6) 0.157(5) 0.086(4) -0.029(3) -0.010(3) -0.021(4)
F3A 0.171(9) 0.263(13) 0.126(6) -0.064(8) 0.014(6) -0.143(10)
F4A 0.29(5) 0.114(6) 0.22(3) 0.015(12) 0.11(3) -0.085(11)
F5A 0.105(7) 0.27(4) 0.18(2) 0.08(2) 0.006(9) -0.044(13)
F6A 0.115(15) 0.19(2) 0.103(6) 0.021(9) 0.023(6) -0.062(16)
F7A 0.071(3) 0.161(5) 0.204(9) 0.008(5) 0.029(4) -0.015(2)
F8A 0.102(5) 0.190(8) 0.200(6) -0.069(6) -0.010(4) -0.071(5)
F9A 0.106(5) 0.284(14) 0.172(6) 0.121(8) 0.010(5) -0.059(7)
F10A 0.157(5) 0.097(2) 0.117(3) 0.008(2) -0.034(3) 0.045(3)
F11A 0.098(4) 0.261(11) 0.291(12) 0.184(9) -0.073(5) -0.046(6)
F12A 0.194(6) 0.137(5) 0.087(2) -0.010(3) -0.057(3) 0.033(4)
F1B 0.118(5) 0.103(5) 0.159(10) -0.056(6) 0.023(5) -0.010(4)
F2B 0.242(14) 0.170(9) 0.154(9) -0.078(6) -0.086(10) 0.072(10)
F3B 0.130(6) 0.109(4) 0.188(10) -0.090(5) 0.022(6) -0.035(4)
F4B 0.126(4) 0.158(5) 0.152(3) 0.012(3) 0.011(3) -0.083(4)
F5B 0.207(8) 0.173(5) 0.231(9) -0.047(5) 0.133(7) -0.081(4)
F6B 0.184(5) 0.273(11) 0.150(5) 0.103(6) -0.030(4) -0.087(5)
F7B 0.081(6) 0.29(2) 0.139(6) 0.086(9) -0.023(5) -0.075(8)
F8B 0.120(6) 0.107(4) 0.206(13) 0.013(5) 0.049(7) -0.048(4)
F9B 0.094(7) 0.207(13) 0.141(6) -0.047(8) 0.033(6) -0.047(8)
F10B 0.104(8) 0.155(12) 0.190(9) -0.024(9) -0.036(6) 0.057(8)
F11B 0.118(9) 0.126(7) 0.104(6) 0.028(5) -0.062(6) -0.018(6)
F12B 0.134(10) 0.206(18) 0.163(9) 0.126(11) -0.007(8) -0.008(10)

loop_
_atom_type_symbol
_atom_type_description
_atom_type_scat_dispersion_real
_atom_type_scat_dispersion_imag
_atom_type_scat_source
C C 0.0181 0.0091 'International Tables Vol C Tables 4.2.6.8 and 6.1.1.4'
H H 0.0000 0.0000 'International Tables Vol C Tables 4.2.6.8 and 6.1.1.4'
B B 0.0090 0.0039 'International Tables Vol C Tables 4.2.6.8 and 6.1.1.4'
F F 0.0727 0.0534 'International Tables Vol C Tables 4.2.6.8 and 6.1.1.4'
P P 0.2955 0.4335 'International Tables Vol C Tables 4.2.6.8 and 6.1.1.4'
Rh Rh 0.0927 3.6045 'International Tables Vol C Tables 4.2.6.8 and 6.1.1.4'

loop_
_exptl_crystal_face_index_h
_exptl_crystal_face_index_k
_exptl_crystal_face_index_l
_exptl_crystal_face_perp_dist
5 4 -1 0.0966
0 0 1 0.0371
-5 5 1 0.0805
-5 0 1 0.0634
1 -5 0 0.0529
-5 -4 1 0.0759
3 -5 0 0.0502
5 -1 -1 0.0783
5 4 1 0.0926
-5 -4 3 0.0778
0 0 -1 0.0348
1 5 0 0.1021

loop_
_geom_angle_atom_site_label_1
_geom_angle_atom_site_label_2
_geom_angle_atom_site_label_3
_geom_angle
_geom_angle_site_symmetry_1
_geom_angle_site_symmetry_3
P1 Rh1 P1 85.63(4) . 2_654
P1 Rh1 C4 173.4(5) . .
P1 Rh1 C4 101.0(5) 2_654 .
P1 Rh1 C3 112.1(4) 2_654 .
P1 Rh1 C3 143.0(3) . .
C4 Rh1 C3 34.4(6) . .
C2 Rh1 P1 145.1(4) . 2_654
C2 Rh1 P1 110.3(3) . .
C2 Rh1 C4 64.4(6) . .
C2 Rh1 C3 38.4(5) . .
C1 Rh1 P1 175.2(8) . 2_654
C1 Rh1 P1 98.3(7) . .
C1 Rh1 C4 75.1(4) . .
C1 Rh1 C3 66.3(8) . .
C1 Rh1 C2 35.6(8) . .
C8 P1 Rh1 116.17(11) . .
C14 P1 Rh1 113.77(12) . .
C14 P1 C8 104.66(15) . .
C7 P1 Rh1 109.84(11) . .
C7 P1 C8 104.84(16) . .
C7 P1 C14 106.79(16) . .
C13 C8 P1 111.3(3) . .
C13 C8 C9 111.0(3) . .
C9 C8 P1 111.3(3) . .
C8 C13 C12 110.5(4) . .
C11 C12 C13 111.1(4) . .
C10 C11 C12 110.6(4) . .
C11 C10 C9 112.6(4) . .
C8 C9 C10 111.7(4) . .
C15 C14 P1 116.0(3) . .
C15 C14 C19 110.3(3) . .
C19 C14 P1 111.8(2) . .
C14 C15 C16 111.4(4) . .
C17 C16 C15 111.8(4) . .
C18 C17 C16 112.7(4) . .
C17 C18 C19 111.2(4) . .
C18 C19 C14 110.2(3) . .
C7 C7 P1 111.70(14) 2_654 .
C3 C4 Rh1 73.1(7) . .
C3 C4 C5 123.4(17) . .
C5 C4 Rh1 93.2(9) . .
C4 C3 Rh1 72.5(6) . .
C4 C3 C2 116.4(13) . .
C2 C3 Rh1 70.2(5) . .
C3 C2 Rh1 71.3(5) . .
C1 C2 Rh1 69.2(10) . .
C1 C2 C3 117.3(15) . .
C2 C1 Rh1 75.2(11) . .
C2 C1 C6 117(2) . .
C6 C1 Rh1 95.9(13) . .
C5 C6 C1 115.4(14) . .
C6 C5 C4 115.7(13) . .
C21 C20 C25 115.5(3) . .
C21 C20 B1 121.7(2) . .
C25 C20 B1 122.4(2) . .
C20 C21 C22 122.9(3) . .
C21 C22 C26 119.9(4) . .
C23 C22 C21 119.7(3) . .
C23 C22 C26 120.4(3) . .
C24 C23 C22 118.9(3) . .
C23 C24 C25 120.8(3) . .
C23 C24 C27 120.0(3) . .
C25 C24 C27 119.2(4) . .
C24 C25 C20 122.0(3) . .
F1A C26 C22 119.7(10) . .
F1A C26 F2A 84.6(12) . .
F1A C26 F3A 114.7(12) . .
F2A C26 C22 110.3(6) . .
F3A C26 C22 118.7(7) . .
F3A C26 F2A 100.5(11) . .
F1B C26 C22 107.5(8) . .
F2B C26 C22 113.1(7) . .
F2B C26 F1B 123(2) . .
F2B C26 F3B 107.6(10) . .
F3B C26 C22 108.9(8) . .
F3B C26 F1B 95.1(8) . .
F4A C27 C24 104.7(13) . .
F5A C27 C24 110.6(11) . .
F5A C27 F4A 107(3) . .
F6A C27 C24 115.3(10) . .
F6A C27 F4A 114(2) . .
F6A C27 F5A 105(2) . .
F4B C27 C24 115.5(5) . .
F4B C27 F5B 105.2(6) . .
F4B C27 F6B 106.4(6) . .
F5B C27 C24 112.5(5) . .
F5B C27 F6B 104.5(7) . .
F6B C27 C24 111.9(6) . .
C29 C28 B1 122.9(2) . .
C33 C28 C29 114.7(3) . .
C33 C28 B1 122.1(2) . .
C30 C29 C28 122.8(3) . .
C29 C30 C31 120.9(3) . .
C29 C30 C34 120.0(3) . .
C31 C30 C34 119.1(3) . .
C32 C31 C30 117.9(3) . .
C31 C32 C35 118.6(3) . .
C33 C32 C31 120.9(3) . .
C33 C32 C35 120.5(3) . .
C32 C33 C28 122.7(3) . .
F7A C34 C30 111.9(4) . .
F8A C34 C30 109.2(5) . .
F8A C34 F7A 104.7(6) . .
F9A C34 C30 113.7(5) . .
F9A C34 F7A 103.5(7) . .
F9A C34 F8A 113.3(8) . .
F7B C34 C30 119.0(6) . .
F7B C34 F8B 100.2(10) . .
F7B C34 F9B 109.4(10) . .
F8B C34 C30 109.1(5) . .
F9B C34 C30 117.3(6) . .
F9B C34 F8B 98.2(9) . .
F10A C35 C32 111.5(4) . .
F11A C35 C32 117.4(6) . .
F11A C35 F10A 109.7(8) . .
F11A C35 F12A 107.8(8) . .
F12A C35 C32 110.7(5) . .
F12A C35 F10A 98.1(5) . .
F10B C35 C32 110.3(7) . .
F10B C35 F11B 90.9(12) . .
F11B C35 C32 108.6(8) . .
F12B C35 C32 118.1(11) . .
F12B C35 F10B 122.3(13) . .
F12B C35 F11B 101.1(12) . .
C20 B1 C20 102.6(3) . 2_655
C28 B1 C20 112.85(15) 2_655 .
C28 B1 C20 112.85(15) . 2_655
C28 B1 C20 112.51(14) 2_655 2_655
C28 B1 C20 112.50(14) . .
C28 B1 C28 103.8(3) . 2_655

loop_
_geom_bond_atom_site_label_1
_geom_bond_atom_site_label_2
_geom_bond_distance
_geom_bond_site_symmetry_2
Rh1 P1 2.2715(8) .
Rh1 P1 2.2715(8) 2_654
Rh1 C4 2.277(10) .
Rh1 C3 2.284(9) .
Rh1 C2 2.270(9) .
Rh1 C1 2.20(2) .
P1 C8 1.860(3) .
P1 C14 1.843(3) .
P1 C7 1.842(4) .
C8 C13 1.510(5) .
C8 C9 1.513(6) .
C13 C12 1.563(6) .
C12 C11 1.488(8) .
C11 C10 1.479(7) .
C10 C9 1.529(5) .
C14 C15 1.505(6) .
C14 C19 1.536(5) .
C15 C16 1.532(5) .
C16 C17 1.509(6) .
C17 C18 1.497(7) .
C18 C19 1.532(5) .
C7 C7 1.526(7) 2_654
C4 C3 1.35(3) .
C4 C5 1.50(3) .
C3 C2 1.499(18) .
C2 C1 1.37(3) .
C1 C6 1.57(3) .
C6 C5 1.397(19) .
C20 C21 1.391(5) .
C20 C25 1.404(5) .
C20 B1 1.638(4) .
C21 C22 1.398(4) .
C22 C23 1.384(6) .
C22 C26 1.475(6) .
C23 C24 1.376(6) .
C24 C25 1.390(4) .
C24 C27 1.489(6) .
C26 F1A 1.222(14) .
C26 F2A 1.442(10) .
C26 F3A 1.269(9) .
C26 F1B 1.433(12) .
C26 F2B 1.239(11) .
C26 F3B 1.342(10) .
C27 F4A 1.333(17) .
C27 F5A 1.303(16) .
C27 F6A 1.247(17) .
C27 F4B 1.306(6) .
C27 F5B 1.314(8) .
C27 F6B 1.328(8) .
C28 C29 1.404(4) .
C28 C33 1.402(4) .
C28 B1 1.636(4) .
C29 C30 1.377(5) .
C30 C31 1.383(5) .
C30 C34 1.499(5) .
C31 C32 1.381(5) .
C32 C33 1.381(5) .
C32 C35 1.500(5) .
C34 F7A 1.314(8) .
C34 F8A 1.299(8) .
C34 F9A 1.292(7) .
C34 F7B 1.250(10) .
C34 F8B 1.400(9) .
C34 F9B 1.253(10) .
C35 F10A 1.346(6) .
C35 F11A 1.244(9) .
C35 F12A 1.334(8) .
C35 F10B 1.336(12) .
C35 F11B 1.339(13) .
C35 F12B 1.282(14) .

loop_
_geom_torsion_atom_site_label_1
_geom_torsion_atom_site_label_2
_geom_torsion_atom_site_label_3
_geom_torsion_atom_site_label_4
_geom_torsion
_geom_torsion_site_symmetry_4
Rh1 P1 C8 C13 53.2(3) .
Rh1 P1 C8 C9 -71.2(3) .
Rh1 P1 C14 C15 -178.1(2) .
Rh1 P1 C14 C19 -50.5(3) .
Rh1 P1 C7 C7 -29.5(3) 2_654
Rh1 C4 C3 C2 56.5(9) .
Rh1 C4 C5 C6 -48.8(14) .
Rh1 C3 C2 C1 53.4(13) .
Rh1 C2 C1 C6 89.0(16) .
Rh1 C1 C6 C5 39.5(18) .
P1 C8 C13 C12 -178.6(3) .
P1 C8 C9 C10 177.7(3) .
P1 C14 C15 C16 -175.1(3) .
P1 C14 C19 C18 171.6(3) .
C8 P1 C14 C15 54.0(3) .
C8 P1 C14 C19 -178.4(3) .
C8 P1 C7 C7 96.0(3) 2_654
C8 C13 C12 C11 56.6(6) .
C13 C8 C9 C10 53.2(5) .
C13 C12 C11 C10 -57.2(6) .
C12 C11 C10 C9 56.5(7) .
C11 C10 C9 C8 -54.5(6) .
C9 C8 C13 C12 -54.0(5) .
C14 P1 C8 C13 179.6(3) .
C14 P1 C8 C9 55.2(3) .
C14 P1 C7 C7 -153.3(3) 2_654
C14 C15 C16 C17 -53.9(5) .
C15 C14 C19 C18 -57.8(5) .
C15 C16 C17 C18 52.6(6) .
C16 C17 C18 C19 -54.2(6) .
C17 C18 C19 C14 56.4(5) .
C19 C14 C15 C16 56.6(5) .
C7 P1 C8 C13 -68.2(3) .
C7 P1 C8 C9 167.4(3) .
C7 P1 C14 C15 -56.8(3) .
C7 P1 C14 C19 70.8(3) .
C4 C3 C2 Rh1 -57.7(10) .
C4 C3 C2 C1 -4(2) .
C3 C4 C5 C6 23.1(18) .
C3 C2 C1 Rh1 -54.4(12) .
C3 C2 C1 C6 35(2) .
C2 C1 C6 C5 -37(2) .
C1 C6 C5 C4 8(2) .
C5 C4 C3 Rh1 -82.6(10) .
C5 C4 C3 C2 -26.1(15) .
C20 C21 C22 C23 1.1(5) .
C20 C21 C22 C26 179.2(4) .
C21 C20 C25 C24 -1.0(5) .
C21 C20 B1 C20 -84.3(3) 2_655
C21 C20 B1 C28 154.4(3) 2_655
C21 C20 B1 C28 37.3(4) .
C21 C22 C23 C24 -1.0(6) .
C21 C22 C26 F1A 43.7(13) .
C21 C22 C26 F2A -51.7(7) .
C21 C22 C26 F3A -166.8(17) .
C21 C22 C26 F1B 52.5(9) .
C21 C22 C26 F2B -86.1(18) .
C21 C22 C26 F3B 154.3(7) .
C22 C23 C24 C25 -0.1(6) .
C22 C23 C24 C27 179.6(4) .
C23 C22 C26 F1A -138.3(12) .
C23 C22 C26 F2A 126.3(6) .
C23 C22 C26 F3A 11.2(18) .
C23 C22 C26 F1B -129.5(8) .
C23 C22 C26 F2B 91.9(18) .
C23 C22 C26 F3B -27.7(8) .
C23 C24 C25 C20 1.2(5) .
C23 C24 C27 F4A 45(3) .
C23 C24 C27 F5A -70(3) .
C23 C24 C27 F6A 171(2) .
C23 C24 C27 F4B -6.2(8) .
C23 C24 C27 F5B -127.0(8) .
C23 C24 C27 F6B 115.8(8) .
C25 C20 C21 C22 -0.1(4) .
C25 C20 B1 C20 88.2(3) 2_655
C25 C20 B1 C28 -150.2(3) .
C25 C20 B1 C28 -33.2(4) 2_655
C25 C24 C27 F4A -136(3) .
C25 C24 C27 F5A 110(2) .
C25 C24 C27 F6A -10(2) .
C25 C24 C27 F4B 173.5(6) .
C25 C24 C27 F5B 52.8(9) .
C25 C24 C27 F6B -64.5(9) .
C26 C22 C23 C24 -179.0(4) .
C27 C24 C25 C20 -178.5(4) .
C28 C29 C30 C31 0.5(5) .
C28 C29 C30 C34 -178.9(4) .
C29 C28 C33 C32 1.2(4) .
C29 C28 B1 C20 -34.4(4) 2_655
C29 C28 B1 C20 -150.0(3) .
C29 C28 B1 C28 87.7(3) 2_655
C29 C30 C31 C32 0.8(5) .
C29 C30 C34 F7A 47.7(7) .
C29 C30 C34 F8A -67.8(8) .
C29 C30 C34 F9A 164.5(10) .
C29 C30 C34 F7B -20.2(15) .
C29 C30 C34 F8B -134.2(8) .
C29 C30 C34 F9B 115.3(12) .
C30 C31 C32 C33 -1.0(5) .
C30 C31 C32 C35 178.4(4) .
C31 C30 C34 F7A -131.8(7) .
C31 C30 C34 F8A 112.8(8) .
C31 C30 C34 F9A -14.9(11) .
C31 C30 C34 F7B 160.3(14) .
C31 C30 C34 F8B 46.3(9) .
C31 C30 C34 F9B -64.2(12) .
C31 C32 C33 C28 0.0(5) .
C31 C32 C35 F10A -57.6(6) .
C31 C32 C35 F11A 174.7(10) .
C31 C32 C35 F12A 50.5(6) .
C31 C32 C35 F10B -118.3(12) .
C31 C32 C35 F11B 143.5(9) .
C31 C32 C35 F12B 29.3(14) .
C33 C28 C29 C30 -1.5(5) .
C33 C28 B1 C20 151.5(3) 2_655
C33 C28 B1 C20 35.9(4) .
C33 C28 B1 C28 -86.4(3) 2_655
C33 C32 C35 F10A 121.9(5) .
C33 C32 C35 F11A -5.8(11) .
C33 C32 C35 F12A -130.0(5) .
C33 C32 C35 F10B 61.2(12) .
C33 C32 C35 F11B -37.0(10) .
C33 C32 C35 F12B -151.3(14) .
C34 C30 C31 C32 -179.8(4) .
C35 C32 C33 C28 -179.4(3) .
B1 C20 C21 C22 172.8(3) .
B1 C20 C25 C24 -173.9(3) .
B1 C28 C29 C30 -175.9(3) .
B1 C28 C33 C32 175.7(3) .

loop_
_exptl_oxdiff_crystal_face_indexfrac_h
_exptl_oxdiff_crystal_face_indexfrac_k
_exptl_oxdiff_crystal_face_indexfrac_l
_exptl_oxdiff_crystal_face_x
_exptl_oxdiff_crystal_face_y
_exptl_oxdiff_crystal_face_z
4.9942 3.9773 -0.9855 0.0178 0.0080 0.5373
-0.0011 -0.0007 0.9955 -0.0191 -0.0728 -0.0078
-4.9859 4.9733 0.9934 -0.5938 0.0846 0.0067
-4.9905 0.0007 0.9890 -0.2738 0.0331 -0.2955
0.9933 -4.9728 -0.0031 0.3710 -0.0726 -0.2447
-4.9942 -3.9773 0.9855 -0.0178 -0.0080 -0.5373
2.9891 -4.9734 -0.0005 0.4728 -0.1150 -0.1296
4.9896 -0.9953 -0.9899 0.3378 -0.0434 0.2351
4.9920 3.9758 1.0054 -0.0204 -0.1377 0.5216
-4.9963 -3.9788 2.9764 -0.0559 -0.1537 -0.5529
0.0011 0.0007 -0.9955 0.0191 0.0728 0.0078
1.0024 4.9722 0.0057 -0.2691 0.0302 0.3598
